data_4079131
loop_
_publ_author_name
'Nikitin, Kirill'
'Bothe, Cornelia'
'M\"uller-Bunz, Helge'
'Ortin, Yannick'
'McGlinchey, Michael J.'

_publ_section_title
;
 High and Low Rotational Barriers in Metal Tricarbonyl Complexes of 2- and
 3-Indenyl Anthracenes and Triptycenes: Rational Design of Molecular
 Brakes
;
_journal_issue 17
_journal_name_full Organometallics
_journal_page_first 6183
_journal_paper_doi 10.1021/om300512z
_journal_volume 31
_journal_year 2012
_chemical_formula_moiety 'C32 H19 O3 Re, 0.805 (C6 H12), 0.195 (C H Cl3)'
_chemical_formula_sum 'C37.025 H28.855 Cl0.585 O3 Re'
_chemical_formula_weight 728.59
_chemical_name_systematic
; 
 ? 
;
_space_group_IT_number 2
_symmetry_cell_setting triclinic
_symmetry_space_group_name_Hall '-P 1'
_symmetry_space_group_name_H-M 'P -1'
_atom_sites_solution_hydrogens geom
_atom_sites_solution_primary direct
_atom_sites_solution_secondary difmap
_audit_creation_method SHELXL-97
_cell_angle_alpha 88.489(1)
_cell_angle_beta 77.448(1)
_cell_angle_gamma 70.282(1)
_cell_formula_units_Z 2
_cell_length_a 10.2673(8)
_cell_length_b 11.5569(9)
_cell_length_c 13.1236(10)
_cell_measurement_reflns_used 7160
_cell_measurement_temperature 100(2)
_cell_measurement_theta_max 31.63
_cell_measurement_theta_min 2.33
_cell_volume 1429.01(19)
_computing_cell_refinement 'Bruker SAINT'
_computing_data_collection 'Bruker SMART'
_computing_data_reduction 'Bruker SAINT'
_computing_molecular_graphics 'Bruker SHELXTL'
_computing_publication_material 'Bruker SHELXTL'
_computing_structure_refinement 'SHELXL-97 (Sheldrick, 2008)'
_computing_structure_solution 'SHELXS-97 (Sheldrick, 2008)'
_diffrn_ambient_temperature 100(2)
_diffrn_detector_area_resol_mean 8.366
_diffrn_measured_fraction_theta_full 0.997
_diffrn_measured_fraction_theta_max 0.928
_diffrn_measurement_device_type 'CCD area detector'
_diffrn_measurement_method '\f and \w scans'
_diffrn_radiation_monochromator graphite
_diffrn_radiation_source 'sealed tube'
_diffrn_radiation_type MoK\a
_diffrn_radiation_wavelength 0.71073
_diffrn_reflns_av_R_equivalents 0.0235
_diffrn_reflns_av_sigmaI/netI 0.0228
_diffrn_reflns_limit_h_max 15
_diffrn_reflns_limit_h_min -15
_diffrn_reflns_limit_k_max 16
_diffrn_reflns_limit_k_min -16
_diffrn_reflns_limit_l_max 18
_diffrn_reflns_limit_l_min -19
_diffrn_reflns_number 34578
_diffrn_reflns_theta_full 30.00
_diffrn_reflns_theta_max 32.04
_diffrn_reflns_theta_min 2.16
_exptl_absorpt_coefficient_mu 4.336
_exptl_absorpt_correction_T_max 0.3562
_exptl_absorpt_correction_T_min 0.2438
_exptl_absorpt_correction_type multi-scan
_exptl_absorpt_process_details
; 
 SADABS v.2.10 (Bruker,2003) was used for absorption correction. 
 R(int) for selected reflections was 0.083 before and 0.023 after 
 correction. The Ratio of minimum to maximum transmission is 0.684496. 
 The \l/2 correction factor is 0.0015 
;
_exptl_crystal_colour colourless
_exptl_crystal_density_diffrn 1.693
_exptl_crystal_density_method 'not measured'
_exptl_crystal_description block
_exptl_crystal_F_000 720.1
_exptl_crystal_size_max 0.40
_exptl_crystal_size_mid 0.40
_exptl_crystal_size_min 0.30
_refine_diff_density_max 2.735
_refine_diff_density_min -0.438
_refine_diff_density_rms 0.139
_refine_ls_extinction_method none
_refine_ls_goodness_of_fit_ref 1.085
_refine_ls_hydrogen_treatment constr
_refine_ls_matrix_type full
_refine_ls_number_parameters 414
_refine_ls_number_reflns 9245
_refine_ls_number_restraints 31
_refine_ls_restrained_S_all 1.084
_refine_ls_R_factor_all 0.0274
_refine_ls_R_factor_gt 0.0255
_refine_ls_shift/su_max 0.002
_refine_ls_shift/su_mean 0.000
_refine_ls_structure_factor_coef Fsqd
_refine_ls_weighting_details 'calc w=1/[\s^2^(Fo^2^)+(0.0418P)^2^+0.3135P] where P=(Fo^2^+2Fc^2^)/3'
_refine_ls_weighting_scheme calc
_refine_ls_wR_factor_gt 0.0634
_refine_ls_wR_factor_ref 0.0641
_reflns_number_gt 8732
_reflns_number_total 9245
_reflns_threshold_expression I>2\s(I)
_cod_data_source_file om300512z_si_002.cif
_cod_data_source_block mjm322(33)
_cod_database_code 4079131

loop_
_symmetry_equiv_pos_as_xyz
'x, y, z'
'-x, -y, -z'

loop_
_atom_site_label
_atom_site_type_symbol
_atom_site_fract_x
_atom_site_fract_y
_atom_site_fract_z
_atom_site_U_iso_or_equiv
_atom_site_adp_type
_atom_site_occupancy
_atom_site_symmetry_multiplicity
_atom_site_calc_flag
_atom_site_refinement_flags
_atom_site_disorder_assembly
_atom_site_disorder_group
Re Re 0.497474(8) 0.211066(7) 0.680853(6) 0.01646(3) Uani 1 1 d . . .
C1 C 0.3962(2) 0.42341(19) 0.67713(17) 0.0166(4) Uani 1 1 d . . .
C2 C 0.4718(2) 0.37271(19) 0.57324(17) 0.0181(4) Uani 1 1 d . . .
H2 H 0.5510 0.3913 0.5340 0.022 Uiso 1 1 calc R . .
C3 C 0.4128(3) 0.2923(2) 0.53777(18) 0.0208(4) Uani 1 1 d . . .
H3 H 0.4479 0.2443 0.4737 0.025 Uiso 1 1 calc R . .
C4 C 0.2899(2) 0.2960(2) 0.61617(19) 0.0211(4) Uani 1 1 d . . .
C5 C 0.1873(3) 0.2367(2) 0.6188(2) 0.0284(5) Uani 1 1 d . . .
H5 H 0.1998 0.1772 0.5656 0.034 Uiso 1 1 calc R . .
C6 C 0.0718(3) 0.2677(3) 0.6994(3) 0.0329(6) Uani 1 1 d . . .
H6 H 0.0027 0.2291 0.7026 0.040 Uiso 1 1 calc R . .
C7 C 0.0524(3) 0.3560(3) 0.7785(2) 0.0323(6) Uani 1 1 d . . .
H7 H -0.0324 0.3784 0.8315 0.039 Uiso 1 1 calc R . .
C8 C 0.1509(2) 0.4109(2) 0.7820(2) 0.0242(4) Uani 1 1 d . . .
H8 H 0.1362 0.4685 0.8373 0.029 Uiso 1 1 calc R . .
C9 C 0.2759(2) 0.3793(2) 0.70066(18) 0.0189(4) Uani 1 1 d . . .
C10 C 0.4057(2) 0.53623(19) 0.72670(16) 0.0160(4) Uani 1 1 d . . .
C11 C 0.5528(2) 0.5535(2) 0.69902(17) 0.0172(4) Uani 1 1 d . . .
C12 C 0.6826(2) 0.4708(2) 0.64646(18) 0.0200(4) Uani 1 1 d . . .
H12 H 0.6885 0.3915 0.6235 0.024 Uiso 1 1 calc R . .
C13 C 0.8040(3) 0.5044(2) 0.6275(2) 0.0253(5) Uani 1 1 d . . .
H13 H 0.8915 0.4483 0.5900 0.030 Uiso 1 1 calc R . .
C14 C 0.7987(3) 0.6179(3) 0.6626(2) 0.0281(5) Uani 1 1 d . . .
H14 H 0.8815 0.6403 0.6482 0.034 Uiso 1 1 calc R . .
C15 C 0.6700(3) 0.6996(2) 0.7194(2) 0.0248(5) Uani 1 1 d . . .
H15 H 0.6656 0.7768 0.7461 0.030 Uiso 1 1 calc R . .
C16 C 0.5492(2) 0.6672(2) 0.73647(17) 0.0196(4) Uani 1 1 d . . .
C17 C 0.4050(2) 0.7466(2) 0.79869(18) 0.0203(4) Uani 1 1 d . . .
H17 H 0.4052 0.8262 0.8266 0.024 Uiso 1 1 calc R . .
C18 C 0.3050(2) 0.7638(2) 0.72561(17) 0.0195(4) Uani 1 1 d . . .
C19 C 0.2230(3) 0.8757(2) 0.6951(2) 0.0249(5) Uani 1 1 d . . .
H19 H 0.2256 0.9509 0.7205 0.030 Uiso 1 1 calc R . .
C20 C 0.1365(3) 0.8756(2) 0.6263(2) 0.0267(5) Uani 1 1 d . . .
H20 H 0.0800 0.9514 0.6044 0.032 Uiso 1 1 calc R . .
C21 C 0.1325(3) 0.7658(2) 0.58996(19) 0.0229(4) Uani 1 1 d . . .
H21 H 0.0726 0.7668 0.5438 0.028 Uiso 1 1 calc R . .
C22 C 0.2161(2) 0.6532(2) 0.62058(17) 0.0187(4) Uani 1 1 d . . .
H22 H 0.2130 0.5780 0.5956 0.022 Uiso 1 1 calc R . .
C23 C 0.3037(2) 0.6527(2) 0.68790(17) 0.0171(4) Uani 1 1 d . . .
C24 C 0.3641(2) 0.6664(2) 0.88367(18) 0.0203(4) Uani 1 1 d . . .
C25 C 0.3362(3) 0.6952(3) 0.98954(19) 0.0253(5) Uani 1 1 d . . .
H25 H 0.3349 0.7725 1.0135 0.030 Uiso 1 1 calc R . .
C26 C 0.3096(3) 0.6092(3) 1.06129(19) 0.0268(5) Uani 1 1 d . . .
H26 H 0.2893 0.6283 1.1342 0.032 Uiso 1 1 calc R . .
C27 C 0.3129(2) 0.4971(3) 1.02552(19) 0.0255(5) Uani 1 1 d . . .
H27 H 0.2954 0.4388 1.0742 0.031 Uiso 1 1 calc R . .
C28 C 0.3418(2) 0.4678(2) 0.91839(18) 0.0207(4) Uani 1 1 d . . .
H28 H 0.3449 0.3899 0.8945 0.025 Uiso 1 1 calc R . .
C29 C 0.3659(2) 0.5530(2) 0.84729(17) 0.0180(4) Uani 1 1 d . . .
C30 C 0.6964(3) 0.1672(2) 0.6667(2) 0.0243(5) Uani 1 1 d . . .
O30 O 0.81750(19) 0.14040(19) 0.65684(18) 0.0344(4) Uani 1 1 d . . .
C31 C 0.5292(3) 0.0460(2) 0.6385(2) 0.0295(5) Uani 1 1 d . . .
O31 O 0.5460(3) -0.05208(19) 0.6087(2) 0.0501(7) Uani 1 1 d . . .
C32 C 0.4856(3) 0.1654(2) 0.8235(2) 0.0256(5) Uani 1 1 d . . .
O32 O 0.4786(2) 0.1366(2) 0.90858(16) 0.0354(4) Uani 1 1 d . . .
C33 C 0.1740(4) 0.0263(3) -0.0041(3) 0.0325(7) Uani 0.805(4) 1 d P A 1
H33A H 0.1529 -0.0386 -0.0382 0.039 Uiso 0.805(4) 1 calc PR A 1
H33B H 0.2757 0.0149 -0.0303 0.039 Uiso 0.805(4) 1 calc PR A 1
C34 C 0.1442(4) 0.0140(3) 0.1131(3) 0.0269(6) Uani 0.805(4) 1 d P A 1
H34A H 0.2071 -0.0669 0.1296 0.032 Uiso 0.805(4) 1 calc PR A 1
H34B H 0.0448 0.0174 0.1383 0.032 Uiso 0.805(4) 1 calc PR A 1
C35 C 0.1685(4) 0.1165(4) 0.1693(3) 0.0319(7) Uani 0.805(4) 1 d P A 1
H35A H 0.1445 0.1087 0.2458 0.038 Uiso 0.805(4) 1 calc PR A 1
H35B H 0.2697 0.1093 0.1487 0.038 Uiso 0.805(4) 1 calc PR A 1
C36 C 0.0766(3) 0.2411(3) 0.1412(3) 0.0277(7) Uani 0.805(4) 1 d P A 1
H36A H -0.0246 0.2508 0.1678 0.033 Uiso 0.805(4) 1 calc PR A 1
H36B H 0.0959 0.3069 0.1756 0.033 Uiso 0.805(4) 1 calc PR A 1
C37 C 0.1040(5) 0.2555(4) 0.0246(3) 0.0404(9) Uani 0.805(4) 1 d P A 1
H37A H 0.2023 0.2551 -0.0010 0.048 Uiso 0.805(4) 1 calc PR A 1
H37B H 0.0385 0.3357 0.0092 0.048 Uiso 0.805(4) 1 calc PR A 1
C38 C 0.0835(7) 0.1530(4) -0.0322(3) 0.0558(14) Uani 0.805(4) 1 d P A 1
H38A H 0.1097 0.1611 -0.1085 0.067 Uiso 0.805(4) 1 calc PR A 1
H38B H -0.0178 0.1603 -0.0136 0.067 Uiso 0.805(4) 1 calc PR A 1
C39A C 0.178(3) 0.1444(14) 0.0532(12) 0.021(6) Uiso 0.070(4) 1 d PD B 2
H39A H 0.2681 0.1629 0.0459 0.025 Uiso 0.070(4) 1 calc PR B 2
Cl1A Cl 0.1719(13) 0.0758(9) -0.0621(7) 0.028(3) Uiso 0.070(4) 1 d PD B 2
Cl2A Cl 0.160(2) 0.0426(13) 0.1529(10) 0.052(5) Uiso 0.070(4) 1 d PD B 2
Cl3A Cl 0.0286(16) 0.2780(11) 0.0840(9) 0.054(5) Uiso 0.070(4) 1 d PD B 2
C39B C 0.072(4) 0.1607(14) 0.0754(17) 0.101(16) Uiso 0.124(5) 1 d PD C 3
H39B H -0.0296 0.1711 0.1068 0.121 Uiso 0.124(5) 1 calc PR C 3
Cl1B Cl 0.123(3) 0.0978(12) -0.0525(12) 0.105(6) Uiso 0.124(5) 1 d PD C 3
Cl2B Cl 0.1861(16) 0.0614(10) 0.1469(9) 0.070(4) Uiso 0.124(5) 1 d PD C 3
Cl3B Cl 0.1007(9) 0.3013(7) 0.0735(6) 0.049(3) Uiso 0.124(5) 1 d PD C 3

loop_
_atom_site_aniso_label
_atom_site_aniso_U_11
_atom_site_aniso_U_22
_atom_site_aniso_U_33
_atom_site_aniso_U_23
_atom_site_aniso_U_13
_atom_site_aniso_U_12
Re 0.01511(5) 0.01395(5) 0.02043(5) 0.00455(3) -0.00578(3) -0.00420(3)
C1 0.0145(9) 0.0149(9) 0.0190(9) 0.0046(7) -0.0041(7) -0.0033(7)
C2 0.0194(10) 0.0142(9) 0.0189(9) 0.0048(7) -0.0044(7) -0.0034(7)
C3 0.0237(11) 0.0183(10) 0.0197(10) 0.0048(8) -0.0081(8) -0.0046(8)
C4 0.0180(10) 0.0194(10) 0.0270(11) 0.0041(8) -0.0113(8) -0.0041(8)
C5 0.0263(12) 0.0247(11) 0.0408(14) 0.0062(10) -0.0186(11) -0.0104(9)
C6 0.0219(12) 0.0321(13) 0.0510(17) 0.0071(12) -0.0142(11) -0.0136(10)
C7 0.0166(11) 0.0382(14) 0.0426(15) 0.0073(12) -0.0059(10) -0.0107(10)
C8 0.0157(10) 0.0260(11) 0.0297(12) 0.0032(9) -0.0055(8) -0.0054(8)
C9 0.0154(9) 0.0171(9) 0.0244(10) 0.0053(8) -0.0079(8) -0.0042(7)
C10 0.0145(9) 0.0152(9) 0.0167(9) 0.0028(7) -0.0031(7) -0.0032(7)
C11 0.0158(9) 0.0187(9) 0.0176(9) 0.0076(7) -0.0053(7) -0.0059(7)
C12 0.0173(10) 0.0191(10) 0.0224(10) 0.0065(8) -0.0050(8) -0.0046(8)
C13 0.0164(10) 0.0287(12) 0.0284(12) 0.0093(9) -0.0042(9) -0.0057(9)
C14 0.0215(11) 0.0334(13) 0.0353(13) 0.0127(10) -0.0113(10) -0.0145(10)
C15 0.0260(11) 0.0251(11) 0.0283(12) 0.0080(9) -0.0106(9) -0.0127(9)
C16 0.0201(10) 0.0204(10) 0.0193(9) 0.0053(8) -0.0072(8) -0.0069(8)
C17 0.0230(10) 0.0183(9) 0.0203(10) 0.0008(8) -0.0073(8) -0.0065(8)
C18 0.0190(10) 0.0172(9) 0.0200(10) 0.0021(7) -0.0048(8) -0.0032(8)
C19 0.0257(11) 0.0161(10) 0.0293(12) 0.0023(8) -0.0052(9) -0.0032(8)
C20 0.0243(11) 0.0202(11) 0.0290(12) 0.0048(9) -0.0073(9) 0.0015(9)
C21 0.0193(10) 0.0233(11) 0.0220(10) 0.0044(8) -0.0070(8) -0.0005(8)
C22 0.0155(9) 0.0193(10) 0.0184(9) 0.0017(7) -0.0043(7) -0.0020(8)
C23 0.0144(9) 0.0169(9) 0.0169(9) 0.0028(7) -0.0032(7) -0.0017(7)
C24 0.0173(9) 0.0244(10) 0.0181(9) 0.0022(8) -0.0056(8) -0.0047(8)
C25 0.0219(11) 0.0327(12) 0.0198(10) -0.0021(9) -0.0059(8) -0.0060(9)
C26 0.0188(10) 0.0418(14) 0.0171(10) 0.0023(9) -0.0036(8) -0.0073(10)
C27 0.0165(10) 0.0361(13) 0.0204(10) 0.0101(9) -0.0032(8) -0.0058(9)
C28 0.0146(9) 0.0232(10) 0.0205(10) 0.0066(8) -0.0028(7) -0.0028(8)
C29 0.0132(9) 0.0226(10) 0.0164(9) 0.0032(7) -0.0043(7) -0.0032(7)
C30 0.0250(11) 0.0194(10) 0.0281(11) 0.0098(9) -0.0067(9) -0.0071(9)
O30 0.0175(8) 0.0326(10) 0.0514(12) 0.0169(9) -0.0108(8) -0.0056(7)
C31 0.0363(14) 0.0222(11) 0.0345(13) 0.0084(10) -0.0192(11) -0.0091(10)
O31 0.0825(19) 0.0177(9) 0.0597(15) 0.0065(9) -0.0420(14) -0.0132(10)
C32 0.0198(10) 0.0223(11) 0.0324(12) 0.0071(9) -0.0078(9) -0.0034(8)
O32 0.0365(11) 0.0390(11) 0.0268(9) 0.0136(8) -0.0082(8) -0.0081(9)
C33 0.0401(19) 0.0297(17) 0.0241(15) -0.0028(13) -0.0050(13) -0.0083(14)
C34 0.0266(15) 0.0273(15) 0.0247(15) -0.0023(12) -0.0067(12) -0.0056(12)
C35 0.0346(18) 0.0303(18) 0.0305(16) -0.0075(14) -0.0132(14) -0.0060(14)
C36 0.0253(14) 0.0281(15) 0.0269(15) -0.0066(12) -0.0043(12) -0.0061(12)
C37 0.060(3) 0.0302(17) 0.0237(16) 0.0002(14) 0.0000(16) -0.0111(17)
C38 0.096(4) 0.029(2) 0.0305(19) -0.0021(16) -0.025(2) 0.000(2)

loop_
_atom_type_symbol
_atom_type_description
_atom_type_scat_dispersion_real
_atom_type_scat_dispersion_imag
_atom_type_scat_source
C C 0.0033 0.0016 'International Tables Vol C Tables 4.2.6.8 and 6.1.1.4'
H H 0.0000 0.0000 'International Tables Vol C Tables 4.2.6.8 and 6.1.1.4'
O O 0.0106 0.0060 'International Tables Vol C Tables 4.2.6.8 and 6.1.1.4'
Cl Cl 0.1484 0.1585 'International Tables Vol C Tables 4.2.6.8 and 6.1.1.4'
Re Re -1.0185 7.2310 'International Tables Vol C Tables 4.2.6.8 and 6.1.1.4'

loop_
_geom_angle_atom_site_label_1
_geom_angle_atom_site_label_2
_geom_angle_atom_site_label_3
_geom_angle
C30 Re C31 88.06(11)
C30 Re C32 87.78(10)
C31 Re C32 89.87(11)
C30 Re C3 115.74(10)
C31 Re C3 94.14(10)
C32 Re C3 156.23(10)
C30 Re C2 96.58(9)
C31 Re C2 125.28(10)
C32 Re C2 144.61(10)
C3 Re C2 35.75(8)
C30 Re C1 109.61(9)
C31 Re C1 153.88(9)
C32 Re C1 109.31(9)
C3 Re C1 61.19(8)
C2 Re C1 36.42(7)
C30 Re C4 151.59(9)
C31 Re C4 94.99(10)
C32 Re C4 120.41(9)
C3 Re C4 35.91(8)
C2 Re C4 58.90(8)
C1 Re C4 60.28(8)
C30 Re C9 145.22(9)
C31 Re C9 125.56(10)
C32 Re C9 99.67(9)
C3 Re C9 59.30(8)
C2 Re C9 58.53(8)
C1 Re C9 35.89(7)
C4 Re C9 35.10(8)
C2 C1 C9 104.81(19)
C2 C1 C10 124.28(19)
C9 C1 C10 126.37(19)
C2 C1 Re 70.52(12)
C9 C1 Re 75.28(12)
C10 C1 Re 137.25(15)
C3 C2 C1 111.0(2)
C3 C2 Re 72.00(12)
C1 C2 Re 73.06(12)
C3 C2 H2 124.5
C1 C2 H2 124.5
Re C2 H2 122.0
C2 C3 C4 107.3(2)
C2 C3 Re 72.26(12)
C4 C3 Re 74.75(13)
C2 C3 H3 126.4
C4 C3 H3 126.4
Re C3 H3 118.6
C5 C4 C3 131.0(2)
C5 C4 C9 120.8(2)
C3 C4 C9 108.2(2)
C5 C4 Re 123.84(16)
C3 C4 Re 69.34(12)
C9 C4 Re 74.44(12)
C6 C5 C4 118.1(3)
C6 C5 H5 120.9
C4 C5 H5 120.9
C5 C6 C7 121.3(2)
C5 C6 H6 119.4
C7 C6 H6 119.4
C8 C7 C6 122.7(3)
C8 C7 H7 118.7
C6 C7 H7 118.7
C7 C8 C9 118.3(2)
C7 C8 H8 120.9
C9 C8 H8 120.9
C8 C9 C4 118.6(2)
C8 C9 C1 132.8(2)
C4 C9 C1 108.4(2)
C8 C9 Re 130.77(16)
C4 C9 Re 70.46(12)
C1 C9 Re 68.83(11)
C1 C10 C29 118.11(18)
C1 C10 C23 108.65(17)
C29 C10 C23 105.28(16)
C1 C10 C11 116.22(18)
C29 C10 C11 102.58(17)
C23 C10 C11 104.71(16)
C12 C11 C16 118.5(2)
C12 C11 C10 128.5(2)
C16 C11 C10 112.95(19)
C11 C12 C13 120.0(2)
C11 C12 H12 120.0
C13 C12 H12 120.0
C14 C13 C12 121.0(2)
C14 C13 H13 119.5
C12 C13 H13 119.5
C13 C14 C15 119.4(2)
C13 C14 H14 120.3
C15 C14 H14 120.3
C16 C15 C14 119.5(2)
C16 C15 H15 120.2
C14 C15 H15 120.2
C15 C16 C11 121.5(2)
C15 C16 C17 124.3(2)
C11 C16 C17 114.21(19)
C24 C17 C18 106.80(19)
C24 C17 C16 104.87(18)
C18 C17 C16 105.38(18)
C24 C17 H17 113.0
C18 C17 H17 113.0
C16 C17 H17 113.0
C19 C18 C23 121.2(2)
C19 C18 C17 125.9(2)
C23 C18 C17 112.86(19)
C18 C19 C20 118.8(2)
C18 C19 H19 120.6
C20 C19 H19 120.6
C21 C20 C19 120.4(2)
C21 C20 H20 119.8
C19 C20 H20 119.8
C20 C21 C22 120.6(2)
C20 C21 H21 119.7
C22 C21 H21 119.7
C23 C22 C21 119.3(2)
C23 C22 H22 120.3
C21 C22 H22 120.3
C22 C23 C18 119.7(2)
C22 C23 C10 125.7(2)
C18 C23 C10 114.59(19)
C25 C24 C29 120.9(2)
C25 C24 C17 124.5(2)
C29 C24 C17 114.47(19)
C24 C25 C26 119.4(2)
C24 C25 H25 120.3
C26 C25 H25 120.3
C27 C26 C25 119.8(2)
C27 C26 H26 120.1
C25 C26 H26 120.1
C26 C27 C28 120.8(2)
C26 C27 H27 119.6
C28 C27 H27 119.6
C29 C28 C27 119.7(2)
C29 C28 H28 120.1
C27 C28 H28 120.1
C28 C29 C24 119.4(2)
C28 C29 C10 127.5(2)
C24 C29 C10 112.95(19)
O30 C30 Re 179.2(2)
O31 C31 Re 176.8(2)
O32 C32 Re 179.2(2)
C34 C33 C38 110.8(3)
C34 C33 H33A 109.5
C38 C33 H33A 109.5
C34 C33 H33B 109.5
C38 C33 H33B 109.5
H33A C33 H33B 108.1
C33 C34 C35 111.1(3)
C33 C34 H34A 109.4
C35 C34 H34A 109.4
C33 C34 H34B 109.4
C35 C34 H34B 109.4
H34A C34 H34B 108.0
C36 C35 C34 109.8(3)
C36 C35 H35A 109.7
C34 C35 H35A 109.7
C36 C35 H35B 109.7
C34 C35 H35B 109.7
H35A C35 H35B 108.2
C37 C36 C35 111.9(3)
C37 C36 H36A 109.2
C35 C36 H36A 109.2
C37 C36 H36B 109.2
C35 C36 H36B 109.2
H36A C36 H36B 107.9
C36 C37 C38 111.2(3)
C36 C37 H37A 109.4
C38 C37 H37A 109.4
C36 C37 H37B 109.4
C38 C37 H37B 109.4
H37A C37 H37B 108.0
C37 C38 C33 111.5(4)
C37 C38 H38A 109.3
C33 C38 H38A 109.3
C37 C38 H38B 109.3
C33 C38 H38B 109.3
H38A C38 H38B 108.0
Cl1A C39A Cl3A 107.7(11)
Cl1A C39A Cl2A 107.0(11)
Cl3A C39A Cl2A 107.0(11)
Cl1A C39A H39A 111.6
Cl3A C39A H39A 111.6
Cl2A C39A H39A 111.6
Cl1B C39B Cl3B 108.2(13)
Cl1B C39B Cl2B 107.2(13)
Cl3B C39B Cl2B 107.4(13)
Cl1B C39B H39B 111.3
Cl3B C39B H39B 111.3
Cl2B C39B H39B 111.3

loop_
_geom_bond_atom_site_label_1
_geom_bond_atom_site_label_2
_geom_bond_distance
Re C30 1.899(3)
Re C31 1.900(3)
Re C32 1.921(3)
Re C3 2.287(2)
Re C2 2.290(2)
Re C1 2.324(2)
Re C4 2.358(2)
Re C9 2.410(2)
C1 C2 1.442(3)
C1 C9 1.461(3)
C1 C10 1.513(3)
C2 C3 1.405(3)
C2 H2 0.9500
C3 C4 1.433(3)
C3 H3 0.9500
C4 C5 1.432(3)
C4 C9 1.439(3)
C5 C6 1.357(4)
C5 H5 0.9500
C6 C7 1.410(4)
C6 H6 0.9500
C7 C8 1.372(4)
C7 H7 0.9500
C8 C9 1.424(3)
C8 H8 0.9500
C10 C29 1.546(3)
C10 C23 1.553(3)
C10 C11 1.554(3)
C11 C12 1.393(3)
C11 C16 1.400(3)
C12 C13 1.397(3)
C12 H12 0.9500
C13 C14 1.381(4)
C13 H13 0.9500
C14 C15 1.400(4)
C14 H14 0.9500
C15 C16 1.385(3)
C15 H15 0.9500
C16 C17 1.516(3)
C17 C24 1.512(3)
C17 C18 1.515(3)
C17 H17 1.0000
C18 C19 1.388(3)
C18 C23 1.394(3)
C19 C20 1.397(4)
C19 H19 0.9500
C20 C21 1.384(4)
C20 H20 0.9500
C21 C22 1.400(3)
C21 H21 0.9500
C22 C23 1.389(3)
C22 H22 0.9500
C24 C25 1.382(3)
C24 C29 1.399(3)
C25 C26 1.403(4)
C25 H25 0.9500
C26 C27 1.377(4)
C26 H26 0.9500
C27 C28 1.398(3)
C27 H27 0.9500
C28 C29 1.384(3)
C28 H28 0.9500
C30 O30 1.154(3)
C31 O31 1.154(3)
C32 O32 1.150(3)
C33 C34 1.513(5)
C33 C38 1.531(6)
C33 H33A 0.9900
C33 H33B 0.9900
C34 C35 1.529(5)
C34 H34A 0.9900
C34 H34B 0.9900
C35 C36 1.519(5)
C35 H35A 0.9900
C35 H35B 0.9900
C36 C37 1.510(5)
C36 H36A 0.9900
C36 H36B 0.9900
C37 C38 1.512(7)
C37 H37A 0.9900
C37 H37B 0.9900
C38 H38A 0.9900
C38 H38B 0.9900
C39A Cl1A 1.750(16)
C39A Cl3A 1.751(16)
C39A Cl2A 1.759(16)
C39A H39A 1.0000
C39B Cl1B 1.746(18)
C39B Cl3B 1.746(18)
C39B Cl2B 1.758(18)
C39B H39B 1.0000

loop_
_geom_torsion_atom_site_label_1
_geom_torsion_atom_site_label_2
_geom_torsion_atom_site_label_3
_geom_torsion_atom_site_label_4
_geom_torsion
C30 Re C1 C2 73.84(15)
C31 Re C1 C2 -56.3(3)
C32 Re C1 C2 168.51(14)
C3 Re C1 C2 -35.44(13)
C4 Re C1 C2 -76.82(14)
C9 Re C1 C2 -111.91(18)
C30 Re C1 C9 -174.24(14)
C31 Re C1 C9 55.6(3)
C32 Re C1 C9 -79.58(15)
C3 Re C1 C9 76.48(14)
C2 Re C1 C9 111.91(18)
C4 Re C1 C9 35.10(13)
C30 Re C1 C10 -46.0(2)
C31 Re C1 C10 -176.2(2)
C32 Re C1 C10 48.7(2)
C3 Re C1 C10 -155.3(2)
C2 Re C1 C10 -119.8(3)
C4 Re C1 C10 163.3(2)
C9 Re C1 C10 128.2(3)
C9 C1 C2 C3 -5.8(2)
C10 C1 C2 C3 -163.05(19)
Re C1 C2 C3 62.39(15)
C9 C1 C2 Re -68.15(14)
C10 C1 C2 Re 134.6(2)
C30 Re C2 C3 126.03(15)
C31 Re C2 C3 33.75(19)
C32 Re C2 C3 -138.53(18)
C1 Re C2 C3 -119.58(19)
C4 Re C2 C3 -38.65(13)
C9 Re C2 C3 -79.97(14)
C30 Re C2 C1 -114.39(14)
C31 Re C2 C1 153.33(15)
C32 Re C2 C1 -18.9(2)
C3 Re C2 C1 119.58(19)
C4 Re C2 C1 80.93(14)
C9 Re C2 C1 39.61(12)
C1 C2 C3 C4 4.1(2)
Re C2 C3 C4 67.11(15)
C1 C2 C3 Re -63.05(15)
C30 Re C3 C2 -63.11(16)
C31 Re C3 C2 -152.96(15)
C32 Re C3 C2 107.9(3)
C1 Re C3 C2 36.10(12)
C4 Re C3 C2 114.26(19)
C9 Re C3 C2 77.61(14)
C30 Re C3 C4 -177.37(14)
C31 Re C3 C4 92.79(16)
C32 Re C3 C4 -6.3(3)
C2 Re C3 C4 -114.26(19)
C1 Re C3 C4 -78.15(14)
C9 Re C3 C4 -36.64(13)
C2 C3 C4 C5 177.1(2)
Re C3 C4 C5 -117.4(3)
C2 C3 C4 C9 -0.6(2)
Re C3 C4 C9 64.82(15)
C2 C3 C4 Re -65.43(15)
C30 Re C4 C5 131.3(2)
C31 Re C4 C5 36.1(2)
C32 Re C4 C5 -56.7(2)
C3 Re C4 C5 126.3(3)
C2 Re C4 C5 164.8(2)
C1 Re C4 C5 -152.8(2)
C9 Re C4 C5 -116.9(3)
C30 Re C4 C3 5.0(3)
C31 Re C4 C3 -90.18(16)
C32 Re C4 C3 177.04(14)
C2 Re C4 C3 38.47(13)
C1 Re C4 C3 80.93(14)
C9 Re C4 C3 116.81(19)
C30 Re C4 C9 -111.8(2)
C31 Re C4 C9 153.01(15)
C32 Re C4 C9 60.23(17)
C3 Re C4 C9 -116.81(19)
C2 Re C4 C9 -78.34(14)
C1 Re C4 C9 -35.88(12)
C3 C4 C5 C6 -173.0(3)
C9 C4 C5 C6 4.5(3)
Re C4 C5 C6 95.9(3)
C4 C5 C6 C7 0.2(4)
C5 C6 C7 C8 -3.4(4)
C6 C7 C8 C9 1.7(4)
C7 C8 C9 C4 2.9(3)
C7 C8 C9 C1 176.3(2)
C7 C8 C9 Re -85.2(3)
C5 C4 C9 C8 -6.1(3)
C3 C4 C9 C8 171.9(2)
Re C4 C9 C8 -126.6(2)
C5 C4 C9 C1 179.0(2)
C3 C4 C9 C1 -2.9(2)
Re C4 C9 C1 58.57(14)
C5 C4 C9 Re 120.5(2)
C3 C4 C9 Re -61.52(15)
C2 C1 C9 C8 -168.6(2)
C10 C1 C9 C8 -12.0(4)
Re C1 C9 C8 126.6(3)
C2 C1 C9 C4 5.2(2)
C10 C1 C9 C4 161.9(2)
Re C1 C9 C4 -59.58(15)
C2 C1 C9 Re 64.78(13)
C10 C1 C9 Re -138.5(2)
C30 Re C9 C8 -119.3(2)
C31 Re C9 C8 77.6(2)
C32 Re C9 C8 -19.2(2)
C3 Re C9 C8 148.9(2)
C2 Re C9 C8 -169.1(3)
C1 Re C9 C8 -128.9(3)
C4 Re C9 C8 111.4(3)
C30 Re C9 C4 129.26(18)
C31 Re C9 C4 -33.76(18)
C32 Re C9 C4 -130.59(15)
C3 Re C9 C4 37.50(13)
C2 Re C9 C4 79.50(15)
C1 Re C9 C4 119.72(19)
C30 Re C9 C1 9.5(2)
C31 Re C9 C1 -153.48(15)
C32 Re C9 C1 109.69(14)
C3 Re C9 C1 -82.22(14)
C2 Re C9 C1 -40.22(12)
C4 Re C9 C1 -119.72(19)
C2 C1 C10 C29 -158.15(19)
C9 C1 C10 C29 49.4(3)
Re C1 C10 C29 -59.9(3)
C2 C1 C10 C23 82.1(2)
C9 C1 C10 C23 -70.3(3)
Re C1 C10 C23 -179.65(16)
C2 C1 C10 C11 -35.6(3)
C9 C1 C10 C11 172.02(19)
Re C1 C10 C11 62.6(3)
C1 C10 C11 C12 -9.9(3)
C29 C10 C11 C12 120.5(2)
C23 C10 C11 C12 -129.8(2)
C1 C10 C11 C16 172.22(18)
C29 C10 C11 C16 -57.4(2)
C23 C10 C11 C16 52.4(2)
C16 C11 C12 C13 -3.2(3)
C10 C11 C12 C13 179.0(2)
C11 C12 C13 C14 1.7(4)
C12 C13 C14 C15 1.1(4)
C13 C14 C15 C16 -2.2(4)
C14 C15 C16 C11 0.7(3)
C14 C15 C16 C17 178.6(2)
C12 C11 C16 C15 2.0(3)
C10 C11 C16 C15 -179.9(2)
C12 C11 C16 C17 -176.07(19)
C10 C11 C16 C17 2.0(3)
C15 C16 C17 C24 -123.4(2)
C11 C16 C17 C24 54.7(2)
C15 C16 C17 C18 124.1(2)
C11 C16 C17 C18 -57.8(2)
C24 C17 C18 C19 126.9(2)
C16 C17 C18 C19 -122.0(2)
C24 C17 C18 C23 -54.3(2)
C16 C17 C18 C23 56.8(2)
C23 C18 C19 C20 0.9(4)
C17 C18 C19 C20 179.6(2)
C18 C19 C20 C21 0.3(4)
C19 C20 C21 C22 -0.7(4)
C20 C21 C22 C23 -0.1(4)
C21 C22 C23 C18 1.3(3)
C21 C22 C23 C10 -178.2(2)
C19 C18 C23 C22 -1.7(3)
C17 C18 C23 C22 179.4(2)
C19 C18 C23 C10 177.8(2)
C17 C18 C23 C10 -1.0(3)
C1 C10 C23 C22 1.2(3)
C29 C10 C23 C22 -126.2(2)
C11 C10 C23 C22 126.0(2)
C1 C10 C23 C18 -178.28(18)
C29 C10 C23 C18 54.3(2)
C11 C10 C23 C18 -53.5(2)
C18 C17 C24 C25 -127.9(2)
C16 C17 C24 C25 120.6(2)
C18 C17 C24 C29 56.5(2)
C16 C17 C24 C29 -55.1(2)
C29 C24 C25 C26 0.1(4)
C17 C24 C25 C26 -175.2(2)
C24 C25 C26 C27 0.6(4)
C25 C26 C27 C28 -0.3(4)
C26 C27 C28 C29 -0.7(3)
C27 C28 C29 C24 1.4(3)
C27 C28 C29 C10 177.1(2)
C25 C24 C29 C28 -1.2(3)
C17 C24 C29 C28 174.6(2)
C25 C24 C29 C10 -177.5(2)
C17 C24 C29 C10 -1.7(3)
C1 C10 C29 C28 10.4(3)
C23 C10 C29 C28 131.9(2)
C11 C10 C29 C28 -118.8(2)
C1 C10 C29 C24 -173.62(19)
C23 C10 C29 C24 -52.2(2)
C11 C10 C29 C24 57.2(2)
C38 C33 C34 C35 -56.3(5)
C33 C34 C35 C36 57.0(4)
C34 C35 C36 C37 -56.6(4)
C35 C36 C37 C38 55.9(5)
C36 C37 C38 C33 -54.5(6)
C34 C33 C38 C37 55.0(5)
